data_7705534
loop_
_publ_author_name
'Udomsasporn, Kwanchanok'
'Haesuwannakij, Setsiri'
'Piromjitpong, Parichat'
'Chumsaeng, Phongnarin'
'Phomphrai, Khamphee'

_publ_section_title
;
 Comparative bindings of lactones, lactide, and cyclic carbonates:
 experimental insights into the coordination step of polymerization.
;
_journal_issue 41
_journal_name_full 'Dalton transactions (Cambridge, England : 2003)'
_journal_page_first 14378
_journal_page_last 14382
_journal_paper_doi 10.1039/d0dt03323e
_journal_volume 49
_journal_year 2020
_chemical_formula_moiety 'C22 H6 B F15 O3'
_chemical_formula_sum 'C22 H6 B F15 O3'
_chemical_formula_weight 614.08
_space_group_crystal_system triclinic
_space_group_IT_number 2
_space_group_name_Hall '-P 1'
_space_group_name_H-M_alt 'P -1'
_atom_sites_solution_hydrogens geom
_atom_sites_solution_primary dual
_audit_creation_date 2017-07-22
_audit_creation_method
;
Olex2 1.2
(compiled 2017.03.28 svn.r3405 for OlexSys, GUI svn.r5337)
;
_audit_update_record
;
2020-09-23 deposited with the CCDC.	2020-09-25 downloaded from the CCDC.
;
_cell_angle_alpha 96.426(3)
_cell_angle_beta 92.793(3)
_cell_angle_gamma 103.676(2)
_cell_formula_units_Z 4
_cell_length_a 10.3038(6)
_cell_length_b 12.6157(8)
_cell_length_c 17.6372(12)
_cell_measurement_reflns_used 9914
_cell_measurement_temperature 127
_cell_measurement_theta_max 26.420
_cell_measurement_theta_min 2.269
_cell_volume 2206.9(2)
_computing_cell_refinement 'SAINT V8.38A (Bruker AXS Inc., 2016)'
_computing_data_collection 'APEX3 v2015.5-2 (Bruker AXS Inc., 2015)'
_computing_data_reduction 'SAINT V8.38A (Bruker AXS Inc., 2016)'
_computing_molecular_graphics 'Olex2 (Dolomanov et al., 2009)'
_computing_publication_material 'Olex2 (Dolomanov et al., 2009)'
_computing_structure_refinement 'XL (Sheldrick, 2008)'
_computing_structure_solution 'ShelXT (Sheldrick, 2015)'
_diffrn_ambient_temperature 127
_diffrn_detector 'Bruker PHOTON 100 area detector'
_diffrn_detector_area_resol_mean 10.5
_diffrn_detector_type 'PHOTON area detector'
_diffrn_measured_fraction_theta_full 0.996
_diffrn_measured_fraction_theta_max 0.996
_diffrn_measurement_device 'four-circle KAPPA diffractometer'
_diffrn_measurement_device_type 'Bruker D8 venture'
_diffrn_measurement_method '\f and \w scans'
_diffrn_radiation_collimation '0.5 mm'
_diffrn_radiation_monochromator 'graphiteDouble Bounce Multilayer Mirror'
_diffrn_radiation_probe x-ray
_diffrn_radiation_type MoK\a
_diffrn_radiation_wavelength 0.71073
_diffrn_radiation_xray_symbol K-L~3~
_diffrn_reflns_av_R_equivalents 0.0432
_diffrn_reflns_av_unetI/netI 0.0342
_diffrn_reflns_Laue_measured_fraction_full 0.996
_diffrn_reflns_Laue_measured_fraction_max 0.996
_diffrn_reflns_limit_h_max 12
_diffrn_reflns_limit_h_min -12
_diffrn_reflns_limit_k_max 15
_diffrn_reflns_limit_k_min -15
_diffrn_reflns_limit_l_max 21
_diffrn_reflns_limit_l_min -21
_diffrn_reflns_number 37308
_diffrn_reflns_point_group_measured_fraction_full 0.996
_diffrn_reflns_point_group_measured_fraction_max 0.996
_diffrn_reflns_theta_full 25.242
_diffrn_reflns_theta_max 25.681
_diffrn_reflns_theta_min 2.159
_diffrn_source 'microfocus sealed x-ray tube'
_diffrn_source_type 'Incoatec I\mus'
_diffrn_standards_number 0
_exptl_absorpt_coefficient_mu 0.205
_exptl_absorpt_correction_T_max 0.7454
_exptl_absorpt_correction_T_min 0.6902
_exptl_absorpt_correction_type multi-scan
_exptl_absorpt_process_details
'SADABS-2016/2 (Bruker,2016/2) was used for absorption correction. wR2(int) was 0.1256 before and 0.0460 after correction. The Ratio of minimum to maximum transmission is 0.9259. The \l/2 correction factor is Not present.'
_exptl_crystal_colour colourless
_exptl_crystal_colour_primary colourless
_exptl_crystal_density_diffrn 1.848
_exptl_crystal_description block
_exptl_crystal_F_000 1208
_exptl_crystal_size_max 0.1
_exptl_crystal_size_mid 0.1
_exptl_crystal_size_min 0.1
_refine_diff_density_max 0.568
_refine_diff_density_min -0.313
_refine_diff_density_rms 0.058
_refine_ls_extinction_method none
_refine_ls_goodness_of_fit_ref 1.087
_refine_ls_hydrogen_treatment constr
_refine_ls_matrix_type full
_refine_ls_number_parameters 781
_refine_ls_number_reflns 8364
_refine_ls_number_restraints 246
_refine_ls_restrained_S_all 1.084
_refine_ls_R_factor_all 0.0640
_refine_ls_R_factor_gt 0.0444
_refine_ls_shift/su_max 0.001
_refine_ls_shift/su_mean 0.000
_refine_ls_structure_factor_coef Fsqd
_refine_ls_weighting_details 'w=1/[\s^2^(Fo^2^)+(0.0430P)^2^+1.7208P] where P=(Fo^2^+2Fc^2^)/3'
_refine_ls_weighting_scheme calc
_refine_ls_wR_factor_gt 0.0998
_refine_ls_wR_factor_ref 0.1076
_reflns_Friedel_coverage 0.000
_reflns_number_gt 6471
_reflns_number_total 8364
_reflns_threshold_expression 'I > 2\s(I)'
_cod_data_source_file d0dt03323e2.cif
_cod_data_source_block mo_kpku20161122_bcf_pc_01_0m_a
_cod_depositor_comments 'Adding full bibliography for 7705532--7705538.cif.'
_cod_database_code 7705534
_shelx_shelxl_version_number 2016/6
_shelx_space_group_comment
;
The symmetry employed for this shelxl refinement is uniquely defined
by the following loop, which should always be used as a source of
symmetry information in preference to the above space-group names.
They are only intended as comments.
;
_olex2_refinement_description
;
1. Fixed Uiso
 At 1.2 times of:
  All C(H) groups, All C(H,H,H,H) groups
 At 1.5 times of:
  All C(H,H,H) groups
2. Restrained distances
 O2-C3B \\sim O2-C3A \\sim O5-C25A \\sim O5-C25B
 with sigma of 0.02
 C3B-C2 \\sim C3A-C2 \\sim C25A-C24 \\sim C25B-C24
 with sigma of 0.02
 C4B-C3B \\sim C4A-C3A \\sim C26B-C25B \\sim C26A-C25A
 with sigma of 0.02
3. Uiso/Uaniso restraints and constraints
C1 \\sim O2 \\sim C3A \\sim C2 \\sim O3 \\sim C4A: within 2A with sigma of 0.04
and sigma for terminal atoms of 0.08
C1 \\sim O2 \\sim C3B \\sim C2 \\sim O3 \\sim C4B: within 2A with sigma of 0.04
and sigma for terminal atoms of 0.08
C23 \\sim O6 \\sim C24 \\sim C25A \\sim O5 \\sim C26A: within 2A with sigma of
0.04 and sigma for terminal atoms of 0.08
C23 \\sim O6 \\sim C24 \\sim O5 \\sim C25B \\sim C26B: within 2A with sigma of
0.04 and sigma for terminal atoms of 0.08
4. Rigid body (RIGU) restrains
 C1, O2, O3, C2, C3A, C4A, C3B, C4B
 with sigma for 1-2 distances of 0.001 and sigma for 1-3 distances of 0.001
 C23, O6, C24, O5, C25A, C26A, C25B, C26B
 with sigma for 1-2 distances of 0.001 and sigma for 1-3 distances of 0.001
5. Others
 Sof(H2BC)=Sof(H2BD)=Sof(C3B)=Sof(H3B)=Sof(C4B)=Sof(H4BA)=Sof(H4BB)=Sof(H4BC)=
 1-FVAR(1)
 Sof(H2AA)=Sof(H2AB)=Sof(C3A)=Sof(H3A)=Sof(C4A)=Sof(H4AA)=Sof(H4AB)=Sof(H4AC)=
 FVAR(1)
 Sof(H24C)=Sof(H24D)=Sof(C25B)=Sof(H25B)=Sof(C26B)=Sof(H26D)=Sof(H26E)=
 Sof(H26F)=1-FVAR(2)
 Sof(C25A)=Sof(H25A)=Sof(H24A)=Sof(H24B)=Sof(C26A)=Sof(H26A)=Sof(H26B)=
 Sof(H26C)=FVAR(2)
6.a Ternary CH refined with riding coordinates:
 C25A(H25A), C3A(H3A), C3B(H3B), C25B(H25B)
6.b Secondary CH2 refined with riding coordinates:
 C2(H2AA,H2AB), C2(H2BC,H2BD), C24(H24A,H24B), C24(H24C,H24D)
6.c Idealised Me refined as rotating group:
 C4A(H4AA,H4AB,H4AC), C26A(H26A,H26B,H26C), C4B(H4BA,H4BB,H4BC), C26B(H26D,
 H26E,H26F)
;
_olex2_submission_special_instructions 'No special instructions were received'

loop_
_space_group_symop_operation_xyz
'x, y, z'
'-x, -y, -z'

loop_
_atom_site_label
_atom_site_type_symbol
_atom_site_fract_x
_atom_site_fract_y
_atom_site_fract_z
_atom_site_U_iso_or_equiv
_atom_site_adp_type
_atom_site_occupancy
_atom_site_site_symmetry_order
_atom_site_calc_flag
_atom_site_refinement_flags_posn
_atom_site_refinement_flags_adp
_atom_site_refinement_flags_occupancy
_atom_site_disorder_assembly
_atom_site_disorder_group
F16 F 0.22302(14) 0.22530(12) 0.67302(8) 0.0306(3) Uani 1 1 d . . . . .
F10 F 0.57362(13) 0.78622(12) 0.81230(8) 0.0309(3) Uani 1 1 d . . . . .
F21 F -0.00915(13) 0.26427(12) 0.58872(8) 0.0307(3) Uani 1 1 d . . . . .
F15 F 1.05850(14) 0.69194(11) 0.77911(9) 0.0308(3) Uani 1 1 d . . . . .
F25 F -0.11789(15) 0.25547(12) 0.84681(8) 0.0327(3) Uani 1 1 d . . . . .
F26 F -0.06985(13) 0.47104(12) 0.65911(9) 0.0310(3) Uani 1 1 d . . . . .
F20 F 0.15083(16) 0.36268(12) 0.92402(8) 0.0349(4) Uani 1 1 d . . . . .
F17 F 0.37632(15) 0.10566(13) 0.73086(9) 0.0365(4) Uani 1 1 d . . . . .
F5 F 0.71581(15) 0.58365(13) 0.63927(8) 0.0367(4) Uani 1 1 d . . . . .
F1 F 0.85450(16) 0.71273(11) 0.89952(8) 0.0329(4) Uani 1 1 d . . . . .
F13 F 1.34472(15) 0.89906(13) 0.62381(10) 0.0428(4) Uani 1 1 d . . . . .
F14 F 1.29545(14) 0.74583(12) 0.72330(10) 0.0382(4) Uani 1 1 d . . . . .
F11 F 0.92170(16) 0.96411(13) 0.65400(9) 0.0406(4) Uani 1 1 d . . . . .
F6 F 1.03205(15) 0.97676(13) 0.84207(9) 0.0408(4) Uani 1 1 d . . . . .
F24 F -0.34379(15) 0.10577(13) 0.79959(10) 0.0402(4) Uani 1 1 d . . . . .
F30 F 0.37264(14) 0.43913(13) 0.71120(10) 0.0397(4) Uani 1 1 d . . . . .
F9 F 0.52647(16) 0.91824(13) 0.93031(9) 0.0420(4) Uani 1 1 d . . . . .
O4 O 0.03058(16) 0.44292(12) 0.81432(9) 0.0228(4) Uani 1 1 d . . . . .
F27 F 0.01402(16) 0.59981(12) 0.55318(9) 0.0373(4) Uani 1 1 d . . . . .
F19 F 0.29872(17) 0.24068(15) 0.97965(8) 0.0448(4) Uani 1 1 d . . . . .
F22 F -0.22892(15) 0.10837(13) 0.54489(9) 0.0429(4) Uani 1 1 d . . . . .
F12 F 1.15378(17) 1.00770(12) 0.59103(10) 0.0444(4) Uani 1 1 d . . . . .
F18 F 0.41420(17) 0.11066(14) 0.88591(9) 0.0439(4) Uani 1 1 d . . . . .
O1 O 0.71387(16) 0.79668(14) 0.68618(9) 0.0270(4) Uani 1 1 d . . . . .
F23 F -0.40021(15) 0.02737(13) 0.64814(11) 0.0463(4) Uani 1 1 d . . . . .
F7 F 0.98131(17) 1.10567(13) 0.96032(10) 0.0459(4) Uani 1 1 d . . . . .
F8 F 0.72946(19) 1.07942(14) 1.00639(10) 0.0514(5) Uani 1 1 d . . . . .
F3 F 0.63164(18) 0.34527(13) 0.82511(12) 0.0547(5) Uani 1 1 d . . . . .
F4 F 0.62189(16) 0.38331(13) 0.67601(11) 0.0522(5) Uani 1 1 d . . . . .
F2 F 0.7521(2) 0.51218(14) 0.93501(10) 0.0524(5) Uani 1 1 d . . . . .
F28 F 0.27470(18) 0.64085(14) 0.51909(10) 0.0516(5) Uani 1 1 d . . . . .
O5 O 0.22856(17) 0.56190(14) 0.84922(11) 0.0331(4) Uani 1 1 d D U . . .
O6 O 0.05045(19) 0.57243(14) 0.91125(10) 0.0335(4) Uani 1 1 d . U . . .
O2 O 0.59412(19) 0.79065(18) 0.57917(10) 0.0400(5) Uani 1 1 d D U . . .
O3 O 0.79671(18) 0.76531(17) 0.57212(10) 0.0357(4) Uani 1 1 d . U . . .
F29 F 0.45045(16) 0.55605(16) 0.59884(12) 0.0580(5) Uani 1 1 d . . . . .
C5 C 0.7801(2) 0.66130(19) 0.76809(13) 0.0203(5) Uani 1 1 d . . . . .
C11 C 0.8048(2) 0.87559(19) 0.81906(13) 0.0219(5) Uani 1 1 d . . . . .
C22 C 1.0757(2) 0.77010(18) 0.73138(14) 0.0220(5) Uani 1 1 d . . . . .
C17 C 0.9737(2) 0.82012(18) 0.71532(13) 0.0211(5) Uani 1 1 d . . . . .
C28 C 0.2419(2) 0.23290(19) 0.75021(13) 0.0232(5) Uani 1 1 d . . . . .
C33 C -0.0533(2) 0.27206(18) 0.72036(14) 0.0206(5) Uani 1 1 d . . . . .
C27 C 0.1818(2) 0.30300(18) 0.79469(13) 0.0205(5) Uani 1 1 d . . . . .
C39 C 0.1450(2) 0.44456(19) 0.68935(14) 0.0218(5) Uani 1 1 d . . . . .
C32 C 0.2047(2) 0.3009(2) 0.87278(14) 0.0251(5) Uani 1 1 d . . . . .
C34 C -0.0883(2) 0.22871(19) 0.64426(14) 0.0236(5) Uani 1 1 d . . . . .
C40 C 0.0612(2) 0.49144(19) 0.64714(14) 0.0229(5) Uani 1 1 d . . . . .
C20 C 1.2269(2) 0.8750(2) 0.65415(15) 0.0287(6) Uani 1 1 d . . . . .
C29 C 0.3200(2) 0.1695(2) 0.77847(14) 0.0257(5) Uani 1 1 d . . . . .
C21 C 1.2004(2) 0.79682(19) 0.70303(15) 0.0265(6) Uani 1 1 d . . . . .
C6 C 0.7902(2) 0.6356(2) 0.84209(14) 0.0250(5) Uani 1 1 d . . . . .
C10 C 0.7231(2) 0.5716(2) 0.71436(14) 0.0264(6) Uani 1 1 d . . . . .
C23 C 0.1026(2) 0.52294(19) 0.85639(14) 0.0239(5) Uani 1 1 d . U . . .
C16 C 0.6785(2) 0.86628(19) 0.84618(14) 0.0237(5) Uani 1 1 d . . . . .
C30 C 0.3396(3) 0.1720(2) 0.85645(15) 0.0288(6) Uani 1 1 d . . . . .
C31 C 0.2813(3) 0.2379(2) 0.90351(14) 0.0284(6) Uani 1 1 d . . . . .
C1 C 0.7037(2) 0.7843(2) 0.61567(14) 0.0269(5) Uani 1 1 d . U . . .
C38 C -0.1434(2) 0.22458(19) 0.77054(14) 0.0243(5) Uani 1 1 d . . . . .
C44 C 0.2769(2) 0.4729(2) 0.67171(15) 0.0279(6) Uani 1 1 d . . . . .
C18 C 1.0097(3) 0.9032(2) 0.66965(15) 0.0269(6) Uani 1 1 d . . . . .
C12 C 0.9033(2) 0.9587(2) 0.86033(15) 0.0265(5) Uani 1 1 d . . . . .
C35 C -0.2028(2) 0.1479(2) 0.61956(15) 0.0286(6) Uani 1 1 d . . . . .
C19 C 1.1303(3) 0.92927(19) 0.63771(15) 0.0297(6) Uani 1 1 d . . . . .
C41 C 0.1010(3) 0.5573(2) 0.59109(15) 0.0275(6) Uani 1 1 d . . . . .
C14 C 0.7536(3) 1.0130(2) 0.94643(15) 0.0330(6) Uani 1 1 d . . . . .
C37 C -0.2600(2) 0.1453(2) 0.74790(16) 0.0284(6) Uani 1 1 d . . . . .
C36 C -0.2893(2) 0.10610(19) 0.67163(16) 0.0300(6) Uani 1 1 d . . . . .
C13 C 0.8797(3) 1.0268(2) 0.92244(15) 0.0312(6) Uani 1 1 d . . . . .
C15 C 0.6513(3) 0.9326(2) 0.90760(15) 0.0286(6) Uani 1 1 d . . . . .
C9 C 0.6739(2) 0.4661(2) 0.73169(17) 0.0332(6) Uani 1 1 d . . . . .
C2 C 0.7500(3) 0.7640(2) 0.49299(14) 0.0305(5) Uani 1 1 d D U . . .
H2AA H 0.767348 0.700536 0.460331 0.037 Uiso 0.711(8) 1 calc R . P A 1
H2AB H 0.794582 0.832658 0.473077 0.037 Uiso 0.711(8) 1 calc R . P A 1
H2BC H 0.714142 0.687774 0.467742 0.037 Uiso 0.289(8) 1 calc R . P A 2
H2BD H 0.822902 0.801918 0.463863 0.037 Uiso 0.289(8) 1 calc R . P A 2
C43 C 0.3207(3) 0.5353(2) 0.61477(17) 0.0336(6) Uani 1 1 d . . . . .
C7 C 0.7406(3) 0.5314(2) 0.86165(16) 0.0322(6) Uani 1 1 d . . . . .
C42 C 0.2334(3) 0.5784(2) 0.57433(16) 0.0335(6) Uani 1 1 d . . . . .
C8 C 0.6810(3) 0.4468(2) 0.80625(18) 0.0354(7) Uani 1 1 d . . . . .
B2 B 0.0827(3) 0.3657(2) 0.75262(15) 0.0203(6) Uani 1 1 d . . . . .
B1 B 0.8266(3) 0.7878(2) 0.74820(15) 0.0215(6) Uani 1 1 d . . . . .
C25A C 0.2772(3) 0.6643(3) 0.90551(19) 0.0395(8) Uani 0.883(6) 1 d D U P B 1
H25A H 0.296856 0.730566 0.877773 0.047 Uiso 0.883(6) 1 calc R . P B 1
C24 C 0.1546(3) 0.6637(2) 0.95159(18) 0.0467(7) Uani 1 1 d D U . . .
H24A H 0.173274 0.651145 1.005024 0.056 Uiso 0.883(6) 1 calc R . P B 1
H24B H 0.127770 0.734069 0.951994 0.056 Uiso 0.883(6) 1 calc R . P B 1
H24C H 0.146772 0.672039 1.007549 0.056 Uiso 0.117(6) 1 calc R . P B 2
H24D H 0.155507 0.734150 0.931690 0.056 Uiso 0.117(6) 1 calc R . P B 2
C3A C 0.5963(4) 0.7541(4) 0.49549(19) 0.0262(9) Uani 0.711(8) 1 d D U P A 1
H3A H 0.542638 0.676768 0.480340 0.031 Uiso 0.711(8) 1 calc R . P A 1
C4A C 0.5423(4) 0.8345(5) 0.4551(3) 0.0357(11) Uani 0.711(8) 1 d D U P A 1
H4AA H 0.449755 0.830494 0.467503 0.054 Uiso 0.711(8) 1 calc GR . P A 1
H4AB H 0.544520 0.816754 0.399698 0.054 Uiso 0.711(8) 1 calc GR . P A 1
H4AC H 0.597370 0.909028 0.471567 0.054 Uiso 0.711(8) 1 calc GR . P A 1
C26A C 0.4002(3) 0.6568(3) 0.9500(2) 0.0492(10) Uani 0.883(6) 1 d D U P B 1
H26A H 0.380630 0.590613 0.975889 0.074 Uiso 0.883(6) 1 calc GR . P B 1
H26B H 0.430269 0.721925 0.988192 0.074 Uiso 0.883(6) 1 calc GR . P B 1
H26C H 0.470802 0.652824 0.915295 0.074 Uiso 0.883(6) 1 calc GR . P B 1
C3B C 0.6425(9) 0.8243(10) 0.4993(4) 0.0289(19) Uani 0.289(8) 1 d D U P A 2
H3B H 0.671379 0.905149 0.496565 0.035 Uiso 0.289(8) 1 calc R . P A 2
C4B C 0.5250(10) 0.7637(14) 0.4471(6) 0.047(3) Uani 0.289(8) 1 d D U P A 2
H4BA H 0.501206 0.686477 0.456109 0.070 Uiso 0.289(8) 1 calc GR . P A 2
H4BB H 0.546955 0.768189 0.393933 0.070 Uiso 0.289(8) 1 calc GR . P A 2
H4BC H 0.449086 0.796404 0.456741 0.070 Uiso 0.289(8) 1 calc GR . P A 2
C25B C 0.2752(16) 0.6198(19) 0.9301(10) 0.047(3) Uani 0.117(6) 1 d D U P B 2
H25B H 0.307273 0.574754 0.966760 0.057 Uiso 0.117(6) 1 calc R . P B 2
C26B C 0.376(3) 0.715(2) 0.9107(16) 0.050(5) Uani 0.117(6) 1 d D U P B 2
H26D H 0.459696 0.693468 0.901507 0.076 Uiso 0.117(6) 1 calc GR . P B 2
H26E H 0.391933 0.774653 0.953274 0.076 Uiso 0.117(6) 1 calc GR . P B 2
H26F H 0.342897 0.739989 0.864540 0.076 Uiso 0.117(6) 1 calc GR . P B 2

loop_
_atom_site_aniso_label
_atom_site_aniso_U_11
_atom_site_aniso_U_22
_atom_site_aniso_U_33
_atom_site_aniso_U_23
_atom_site_aniso_U_13
_atom_site_aniso_U_12
F16 0.0372(8) 0.0420(8) 0.0168(7) 0.0002(6) -0.0001(6) 0.0199(7)
F10 0.0246(7) 0.0392(8) 0.0271(8) -0.0032(6) 0.0066(6) 0.0070(6)
F21 0.0257(7) 0.0404(8) 0.0233(8) -0.0029(6) 0.0051(6) 0.0051(6)
F15 0.0261(7) 0.0310(8) 0.0395(9) 0.0172(7) 0.0009(6) 0.0098(6)
F25 0.0365(8) 0.0351(8) 0.0244(8) 0.0104(6) 0.0019(6) 0.0018(7)
F26 0.0218(7) 0.0391(8) 0.0380(9) 0.0139(7) 0.0060(6) 0.0145(6)
F20 0.0509(9) 0.0425(9) 0.0188(8) 0.0006(6) 0.0038(7) 0.0275(8)
F17 0.0431(9) 0.0432(9) 0.0308(9) -0.0001(7) 0.0035(7) 0.0275(7)
F5 0.0378(9) 0.0460(9) 0.0241(8) -0.0077(7) -0.0049(7) 0.0131(7)
F1 0.0537(10) 0.0300(8) 0.0164(7) 0.0032(6) 0.0012(7) 0.0129(7)
F13 0.0265(8) 0.0407(9) 0.0554(11) 0.0006(8) 0.0201(7) -0.0044(7)
F14 0.0204(7) 0.0398(9) 0.0559(11) 0.0039(8) -0.0011(7) 0.0121(6)
F11 0.0498(10) 0.0404(9) 0.0478(10) 0.0266(8) 0.0205(8) 0.0299(8)
F6 0.0281(8) 0.0448(9) 0.0428(10) -0.0072(8) 0.0050(7) 0.0011(7)
F24 0.0313(8) 0.0405(9) 0.0491(10) 0.0246(8) 0.0071(7) -0.0005(7)
F30 0.0167(7) 0.0489(9) 0.0549(11) 0.0220(8) -0.0024(7) 0.0045(7)
F9 0.0401(9) 0.0469(9) 0.0424(10) -0.0018(8) 0.0214(8) 0.0170(8)
O4 0.0246(9) 0.0206(8) 0.0237(9) 0.0003(7) 0.0020(7) 0.0078(7)
F27 0.0438(9) 0.0376(9) 0.0354(9) 0.0147(7) -0.0033(7) 0.0160(7)
F19 0.0600(11) 0.0684(11) 0.0178(8) 0.0113(8) 0.0016(7) 0.0370(9)
F22 0.0345(9) 0.0503(10) 0.0359(9) -0.0169(8) -0.0062(7) 0.0065(7)
F12 0.0588(11) 0.0310(8) 0.0468(10) 0.0192(7) 0.0256(8) 0.0070(8)
F18 0.0524(10) 0.0569(10) 0.0379(10) 0.0176(8) 0.0050(8) 0.0383(9)
O1 0.0276(9) 0.0452(10) 0.0148(9) 0.0060(7) 0.0046(7) 0.0202(8)
F23 0.0270(8) 0.0358(9) 0.0664(12) 0.0000(8) -0.0072(8) -0.0061(7)
F7 0.0496(10) 0.0368(9) 0.0416(10) -0.0103(8) 0.0002(8) -0.0012(8)
F8 0.0669(12) 0.0407(9) 0.0414(10) -0.0159(8) 0.0202(9) 0.0092(9)
F3 0.0488(10) 0.0255(8) 0.0922(15) 0.0173(9) 0.0335(10) 0.0038(7)
F4 0.0377(9) 0.0359(9) 0.0710(13) -0.0204(9) 0.0010(9) -0.0013(7)
F2 0.0823(13) 0.0437(10) 0.0389(10) 0.0245(8) 0.0223(9) 0.0184(9)
F28 0.0527(11) 0.0520(10) 0.0532(11) 0.0332(9) 0.0148(9) 0.0047(9)
O5 0.0283(8) 0.0295(9) 0.0368(10) -0.0019(8) -0.0080(7) 0.0025(7)
O6 0.0436(10) 0.0279(9) 0.0295(10) -0.0073(7) -0.0044(8) 0.0161(8)
O2 0.0374(10) 0.0769(14) 0.0169(8) 0.0051(9) 0.0030(7) 0.0364(10)
O3 0.0364(10) 0.0649(13) 0.0171(8) 0.0100(8) 0.0084(7) 0.0310(9)
F29 0.0244(8) 0.0692(12) 0.0838(14) 0.0405(11) 0.0176(9) 0.0013(8)
C5 0.0159(11) 0.0249(12) 0.0225(13) 0.0036(10) 0.0052(9) 0.0084(9)
C11 0.0277(13) 0.0237(12) 0.0182(12) 0.0082(10) 0.0040(10) 0.0110(10)
C22 0.0234(12) 0.0181(11) 0.0239(13) 0.0042(10) 0.0025(10) 0.0033(9)
C17 0.0251(12) 0.0210(12) 0.0192(12) 0.0042(9) 0.0041(10) 0.0081(10)
C28 0.0261(12) 0.0275(13) 0.0159(12) 0.0029(10) 0.0017(10) 0.0062(10)
C33 0.0188(11) 0.0187(11) 0.0262(13) 0.0032(10) 0.0010(10) 0.0080(9)
C27 0.0194(11) 0.0199(11) 0.0212(13) 0.0020(9) 0.0010(9) 0.0033(9)
C39 0.0219(12) 0.0215(12) 0.0216(13) 0.0007(10) -0.0006(10) 0.0057(9)
C32 0.0278(13) 0.0271(13) 0.0213(13) -0.0005(10) 0.0030(10) 0.0101(10)
C34 0.0212(12) 0.0268(13) 0.0248(13) 0.0022(10) 0.0020(10) 0.0101(10)
C40 0.0201(12) 0.0248(12) 0.0243(13) 0.0021(10) 0.0029(10) 0.0067(10)
C20 0.0218(12) 0.0253(13) 0.0351(15) -0.0007(11) 0.0120(11) -0.0016(10)
C29 0.0261(13) 0.0270(13) 0.0271(14) 0.0028(10) 0.0056(10) 0.0122(10)
C21 0.0191(12) 0.0229(12) 0.0363(15) -0.0015(11) 0.0004(10) 0.0054(10)
C6 0.0281(13) 0.0257(13) 0.0224(13) 0.0010(10) 0.0064(10) 0.0088(10)
C10 0.0184(12) 0.0362(14) 0.0249(14) -0.0017(11) 0.0035(10) 0.0094(10)
C23 0.0299(10) 0.0199(11) 0.0232(12) 0.0023(9) -0.0052(9) 0.0102(9)
C16 0.0271(13) 0.0239(12) 0.0227(13) 0.0057(10) 0.0050(10) 0.0095(10)
C30 0.0296(13) 0.0323(14) 0.0302(15) 0.0112(11) 0.0016(11) 0.0158(11)
C31 0.0350(14) 0.0359(14) 0.0177(13) 0.0080(11) 0.0031(11) 0.0130(12)
C1 0.0287(11) 0.0399(14) 0.0192(11) 0.0068(10) 0.0057(8) 0.0205(11)
C38 0.0281(13) 0.0228(12) 0.0239(14) 0.0054(10) -0.0003(10) 0.0096(10)
C44 0.0208(12) 0.0265(13) 0.0352(15) 0.0063(11) -0.0025(11) 0.0033(10)
C18 0.0334(14) 0.0246(13) 0.0295(14) 0.0097(11) 0.0099(11) 0.0159(11)
C12 0.0274(13) 0.0267(13) 0.0273(14) 0.0058(10) 0.0051(11) 0.0084(10)
C35 0.0259(13) 0.0287(13) 0.0293(14) -0.0078(11) -0.0057(11) 0.0097(11)
C19 0.0389(15) 0.0184(12) 0.0309(15) 0.0070(11) 0.0132(12) 0.0014(11)
C41 0.0335(14) 0.0241(13) 0.0262(14) 0.0077(10) -0.0025(11) 0.0086(11)
C14 0.0496(17) 0.0284(14) 0.0240(14) -0.0001(11) 0.0116(12) 0.0150(12)
C37 0.0231(13) 0.0258(13) 0.0392(16) 0.0135(11) 0.0051(11) 0.0068(10)
C36 0.0206(12) 0.0197(12) 0.0470(17) 0.0022(11) -0.0053(12) 0.0021(10)
C13 0.0416(15) 0.0218(13) 0.0268(14) -0.0005(11) -0.0023(12) 0.0039(11)
C15 0.0341(14) 0.0303(14) 0.0271(14) 0.0077(11) 0.0120(11) 0.0150(11)
C9 0.0188(12) 0.0279(14) 0.0481(18) -0.0096(12) 0.0047(12) 0.0023(11)
C2 0.0374(13) 0.0440(15) 0.0146(10) 0.0059(11) 0.0049(9) 0.0175(12)
C43 0.0214(13) 0.0361(15) 0.0421(17) 0.0129(13) 0.0076(12) -0.0001(11)
C7 0.0381(15) 0.0309(14) 0.0325(15) 0.0131(12) 0.0164(12) 0.0109(12)
C42 0.0369(15) 0.0307(14) 0.0321(15) 0.0148(12) 0.0088(12) 0.0003(12)
C8 0.0268(14) 0.0248(14) 0.057(2) 0.0092(13) 0.0193(13) 0.0070(11)
B2 0.0216(13) 0.0213(13) 0.0190(14) 0.0015(11) 0.0019(11) 0.0075(11)
B1 0.0226(13) 0.0293(14) 0.0160(14) 0.0051(11) 0.0019(11) 0.0115(11)
C25A 0.0499(15) 0.0256(15) 0.0337(17) 0.0025(12) -0.0178(12) -0.0044(12)
C24 0.0557(15) 0.0356(14) 0.0436(17) -0.0152(12) -0.0178(12) 0.0148(12)
C3A 0.0305(15) 0.030(2) 0.0173(13) 0.0023(14) 0.0028(12) 0.0063(16)
C4A 0.035(2) 0.050(3) 0.027(2) 0.014(2) 0.0021(17) 0.014(2)
C26A 0.0408(16) 0.057(2) 0.040(2) 0.0138(17) -0.0108(14) -0.0075(16)
C3B 0.031(3) 0.041(5) 0.015(2) -0.001(3) -0.0032(19) 0.013(3)
C4B 0.034(4) 0.077(9) 0.022(3) -0.003(6) -0.007(3) 0.007(5)
C25B 0.047(2) 0.039(7) 0.048(4) -0.015(5) -0.022(3) 0.011(3)
C26B 0.049(6) 0.043(8) 0.049(12) -0.013(8) -0.028(6) 0.005(5)

loop_
_atom_type_symbol
_atom_type_description
_atom_type_scat_dispersion_real
_atom_type_scat_dispersion_imag
_atom_type_scat_source
C C 0.0033 0.0016 'International Tables Vol C Tables 4.2.6.8 and 6.1.1.4'
H H 0.0000 0.0000 'International Tables Vol C Tables 4.2.6.8 and 6.1.1.4'
B B 0.0013 0.0007 'International Tables Vol C Tables 4.2.6.8 and 6.1.1.4'
F F 0.0171 0.0103 'International Tables Vol C Tables 4.2.6.8 and 6.1.1.4'
O O 0.0106 0.0060 'International Tables Vol C Tables 4.2.6.8 and 6.1.1.4'

loop_
_geom_angle_atom_site_label_1
_geom_angle_atom_site_label_2
_geom_angle_atom_site_label_3
_geom_angle
_geom_angle_site_symmetry_1
_geom_angle_site_symmetry_3
_geom_angle_publ_flag
C23 O4 B2 125.06(19) . . ?
C1 O1 B1 133.41(19) . . ?
C23 O5 C25A 108.2(2) . . ?
C23 O5 C25B 100.7(7) . . ?
C23 O6 C24 108.8(2) . . ?
C1 O2 C3A 110.0(2) . . ?
C1 O2 C3B 103.1(3) . . ?
C1 O3 C2 108.42(19) . . ?
C6 C5 B1 122.1(2) . . ?
C10 C5 C6 113.8(2) . . ?
C10 C5 B1 124.1(2) . . ?
C16 C11 B1 120.0(2) . . ?
C12 C11 C16 113.5(2) . . ?
C12 C11 B1 126.4(2) . . ?
F15 C22 C17 120.3(2) . . ?
F15 C22 C21 115.7(2) . . ?
C21 C22 C17 123.9(2) . . ?
C22 C17 C18 113.3(2) . . ?
C22 C17 B1 123.8(2) . . ?
C18 C17 B1 122.8(2) . . ?
F16 C28 C27 118.4(2) . . ?
F16 C28 C29 116.6(2) . . ?
C29 C28 C27 124.9(2) . . ?
C34 C33 C38 113.7(2) . . ?
C34 C33 B2 125.6(2) . . ?
C38 C33 B2 120.7(2) . . ?
C28 C27 C32 113.1(2) . . ?
C28 C27 B2 119.0(2) . . ?
C32 C27 B2 127.5(2) . . ?
C40 C39 B2 119.3(2) . . ?
C44 C39 C40 113.4(2) . . ?
C44 C39 B2 127.3(2) . . ?
F20 C32 C27 120.6(2) . . ?
F20 C32 C31 115.6(2) . . ?
C31 C32 C27 123.8(2) . . ?
F21 C34 C33 120.9(2) . . ?
F21 C34 C35 115.4(2) . . ?
C35 C34 C33 123.7(2) . . ?
F26 C40 C39 119.4(2) . . ?
F26 C40 C41 115.7(2) . . ?
C41 C40 C39 124.9(2) . . ?
F13 C20 C21 120.8(2) . . ?
F13 C20 C19 120.5(2) . . ?
C21 C20 C19 118.7(2) . . ?
F17 C29 C28 120.7(2) . . ?
F17 C29 C30 120.3(2) . . ?
C28 C29 C30 119.0(2) . . ?
F14 C21 C22 120.0(2) . . ?
F14 C21 C20 120.1(2) . . ?
C20 C21 C22 119.8(2) . . ?
F1 C6 C5 120.5(2) . . ?
F1 C6 C7 116.1(2) . . ?
C7 C6 C5 123.4(2) . . ?
F5 C10 C5 120.0(2) . . ?
F5 C10 C9 115.7(2) . . ?
C9 C10 C5 124.3(2) . . ?
O4 C23 O5 124.1(2) . . ?
O4 C23 O6 119.3(2) . . ?
O5 C23 O6 116.6(2) . . ?
F10 C16 C11 119.7(2) . . ?
F10 C16 C15 116.0(2) . . ?
C15 C16 C11 124.4(2) . . ?
F18 C30 C29 120.6(2) . . ?
F18 C30 C31 120.4(2) . . ?
C31 C30 C29 119.0(2) . . ?
F19 C31 C32 120.1(2) . . ?
F19 C31 C30 119.7(2) . . ?
C30 C31 C32 120.1(2) . . ?
O1 C1 O2 119.9(2) . . ?
O1 C1 O3 125.3(2) . . ?
O2 C1 O3 114.9(2) . . ?
F25 C38 C33 119.8(2) . . ?
F25 C38 C37 116.0(2) . . ?
C37 C38 C33 124.1(2) . . ?
F30 C44 C39 120.5(2) . . ?
F30 C44 C43 115.6(2) . . ?
C43 C44 C39 123.9(2) . . ?
F11 C18 C17 119.3(2) . . ?
F11 C18 C19 116.2(2) . . ?
C19 C18 C17 124.5(2) . . ?
F6 C12 C11 120.7(2) . . ?
F6 C12 C13 115.6(2) . . ?
C13 C12 C11 123.7(2) . . ?
F22 C35 C34 120.4(2) . . ?
F22 C35 C36 119.8(2) . . ?
C36 C35 C34 119.8(2) . . ?
F12 C19 C20 120.2(2) . . ?
F12 C19 C18 120.3(2) . . ?
C20 C19 C18 119.5(2) . . ?
F27 C41 C40 121.2(2) . . ?
F27 C41 C42 120.2(2) . . ?
C40 C41 C42 118.5(2) . . ?
F8 C14 C13 120.3(2) . . ?
F8 C14 C15 120.4(2) . . ?
C13 C14 C15 119.3(2) . . ?
F24 C37 C38 120.7(2) . . ?
F24 C37 C36 120.0(2) . . ?
C36 C37 C38 119.3(2) . . ?
F23 C36 C35 120.1(2) . . ?
F23 C36 C37 120.6(2) . . ?
C35 C36 C37 119.3(2) . . ?
F7 C13 C12 120.3(2) . . ?
F7 C13 C14 119.8(2) . . ?
C14 C13 C12 119.9(2) . . ?
F9 C15 C16 120.8(2) . . ?
F9 C15 C14 120.0(2) . . ?
C14 C15 C16 119.2(2) . . ?
F4 C9 C10 120.5(3) . . ?
F4 C9 C8 120.3(3) . . ?
C8 C9 C10 119.1(2) . . ?
O3 C2 H2AA 110.9 . . ?
O3 C2 H2AB 110.9 . . ?
O3 C2 H2BC 111.1 . . ?
O3 C2 H2BD 111.1 . . ?
O3 C2 C3A 104.2(2) . . ?
O3 C2 C3B 103.3(3) . . ?
H2AA C2 H2AB 108.9 . . ?
H2BC C2 H2BD 109.1 . . ?
C3A C2 H2AA 110.9 . . ?
C3A C2 H2AB 110.9 . . ?
C3B C2 H2BC 111.1 . . ?
C3B C2 H2BD 111.1 . . ?
F29 C43 C44 120.5(2) . . ?
F29 C43 C42 119.3(2) . . ?
C42 C43 C44 120.2(2) . . ?
F2 C7 C6 120.4(2) . . ?
F2 C7 C8 119.7(2) . . ?
C8 C7 C6 120.0(3) . . ?
F28 C42 C41 119.9(2) . . ?
F28 C42 C43 121.1(2) . . ?
C43 C42 C41 119.0(2) . . ?
F3 C8 C9 120.5(3) . . ?
F3 C8 C7 120.2(3) . . ?
C9 C8 C7 119.3(2) . . ?
O4 B2 C33 103.01(18) . . ?
O4 B2 C27 109.68(19) . . ?
O4 B2 C39 105.22(18) . . ?
C27 B2 C33 106.74(18) . . ?
C27 B2 C39 117.45(19) . . ?
C39 B2 C33 113.8(2) . . ?
O1 B1 C5 104.17(18) . . ?
O1 B1 C11 100.93(17) . . ?
O1 B1 C17 110.47(19) . . ?
C11 B1 C5 111.19(19) . . ?
C17 B1 C5 114.91(19) . . ?
C17 B1 C11 113.8(2) . . ?
O5 C25A H25A 110.0 . . ?
O5 C25A C24 101.9(2) . . ?
C24 C25A H25A 110.0 . . ?
C26A C25A O5 109.1(3) . . ?
C26A C25A H25A 110.0 . . ?
C26A C25A C24 115.5(3) . . ?
O6 C24 C25A 104.0(2) . . ?
O6 C24 H24A 111.0 . . ?
O6 C24 H24B 111.0 . . ?
O6 C24 H24C 112.2 . . ?
O6 C24 H24D 112.2 . . ?
O6 C24 C25B 97.7(7) . . ?
C25A C24 H24A 111.0 . . ?
C25A C24 H24B 111.0 . . ?
H24A C24 H24B 109.0 . . ?
H24C C24 H24D 109.8 . . ?
C25B C24 H24C 112.2 . . ?
C25B C24 H24D 112.2 . . ?
O2 C3A C2 98.5(2) . . ?
O2 C3A H3A 112.0 . . ?
C2 C3A H3A 112.0 . . ?
C4A C3A O2 105.4(3) . . ?
C4A C3A C2 115.8(4) . . ?
C4A C3A H3A 112.0 . . ?
C3A C4A H4AA 109.5 . . ?
C3A C4A H4AB 109.5 . . ?
C3A C4A H4AC 109.5 . . ?
H4AA C4A H4AB 109.5 . . ?
H4AA C4A H4AC 109.5 . . ?
H4AB C4A H4AC 109.5 . . ?
C25A C26A H26A 109.5 . . ?
C25A C26A H26B 109.5 . . ?
C25A C26A H26C 109.5 . . ?
H26A C26A H26B 109.5 . . ?
H26A C26A H26C 109.5 . . ?
H26B C26A H26C 109.5 . . ?
O2 C3B H3B 115.5 . . ?
C2 C3B O2 98.0(5) . . ?
C2 C3B H3B 115.5 . . ?
C4B C3B O2 100.9(8) . . ?
C4B C3B C2 109.1(10) . . ?
C4B C3B H3B 115.5 . . ?
C3B C4B H4BA 109.5 . . ?
C3B C4B H4BB 109.5 . . ?
C3B C4B H4BC 109.5 . . ?
H4BA C4B H4BB 109.5 . . ?
H4BA C4B H4BC 109.5 . . ?
H4BB C4B H4BC 109.5 . . ?
O5 C25B H25B 116.2 . . ?
C24 C25B O5 101.3(9) . . ?
C24 C25B H25B 116.2 . . ?
C26B C25B O5 98.8(16) . . ?
C26B C25B C24 105.7(19) . . ?
C26B C25B H25B 116.2 . . ?
C25B C26B H26D 109.5 . . ?
C25B C26B H26E 109.5 . . ?
C25B C26B H26F 109.5 . . ?
H26D C26B H26E 109.5 . . ?
H26D C26B H26F 109.5 . . ?
H26E C26B H26F 109.5 . . ?

loop_
_geom_bond_atom_site_label_1
_geom_bond_atom_site_label_2
_geom_bond_distance
_geom_bond_site_symmetry_2
_geom_bond_publ_flag
F16 C28 1.355(3) . ?
F10 C16 1.353(3) . ?
F21 C34 1.352(3) . ?
F15 C22 1.353(3) . ?
F25 C38 1.353(3) . ?
F26 C40 1.345(3) . ?
F20 C32 1.351(3) . ?
F17 C29 1.345(3) . ?
F5 C10 1.351(3) . ?
F1 C6 1.349(3) . ?
F13 C20 1.333(3) . ?
F14 C21 1.348(3) . ?
F11 C18 1.357(3) . ?
F6 C12 1.353(3) . ?
F24 C37 1.342(3) . ?
F30 C44 1.356(3) . ?
F9 C15 1.343(3) . ?
O4 C23 1.243(3) . ?
O4 B2 1.577(3) . ?
F27 C41 1.337(3) . ?
F19 C31 1.341(3) . ?
F22 C35 1.346(3) . ?
F12 C19 1.343(3) . ?
F18 C30 1.338(3) . ?
O1 C1 1.232(3) . ?
O1 B1 1.589(3) . ?
F23 C36 1.338(3) . ?
F7 C13 1.350(3) . ?
F8 C14 1.345(3) . ?
F3 C8 1.347(3) . ?
F4 C9 1.340(3) . ?
F2 C7 1.348(3) . ?
F28 C42 1.343(3) . ?
O5 C23 1.292(3) . ?
O5 C25A 1.505(3) . ?
O5 C25B 1.527(15) . ?
O6 C23 1.299(3) . ?
O6 C24 1.463(3) . ?
O2 C1 1.296(3) . ?
O2 C3A 1.499(4) . ?
O2 C3B 1.586(9) . ?
O3 C1 1.306(3) . ?
O3 C2 1.451(3) . ?
F29 C43 1.350(3) . ?
C5 C6 1.385(3) . ?
C5 C10 1.384(3) . ?
C5 B1 1.637(4) . ?
C11 C16 1.391(3) . ?
C11 C12 1.384(3) . ?
C11 B1 1.635(3) . ?
C22 C17 1.382(3) . ?
C22 C21 1.382(3) . ?
C17 C18 1.385(3) . ?
C17 B1 1.626(3) . ?
C28 C27 1.390(3) . ?
C28 C29 1.375(3) . ?
C33 C34 1.388(3) . ?
C33 C38 1.393(3) . ?
C33 B2 1.635(3) . ?
C27 C32 1.390(3) . ?
C27 B2 1.631(3) . ?
C39 C40 1.388(3) . ?
C39 C44 1.381(3) . ?
C39 B2 1.632(4) . ?
C32 C31 1.380(4) . ?
C34 C35 1.380(3) . ?
C40 C41 1.378(3) . ?
C20 C21 1.370(4) . ?
C20 C19 1.372(4) . ?
C29 C30 1.376(4) . ?
C6 C7 1.382(4) . ?
C10 C9 1.381(4) . ?
C16 C15 1.375(3) . ?
C30 C31 1.368(4) . ?
C38 C37 1.378(3) . ?
C44 C43 1.373(4) . ?
C18 C19 1.373(4) . ?
C12 C13 1.382(4) . ?
C35 C36 1.372(4) . ?
C41 C42 1.380(4) . ?
C14 C13 1.364(4) . ?
C14 C15 1.371(4) . ?
C37 C36 1.373(4) . ?
C9 C8 1.365(4) . ?
C2 H2AA 0.9900 . ?
C2 H2AB 0.9900 . ?
C2 H2BC 0.9900 . ?
C2 H2BD 0.9900 . ?
C2 C3A 1.562(4) . ?
C2 C3B 1.486(8) . ?
C43 C42 1.367(4) . ?
C7 C8 1.367(4) . ?
C25A H25A 1.0000 . ?
C25A C24 1.534(5) . ?
C25A C26A 1.486(5) . ?
C24 H24A 0.9900 . ?
C24 H24B 0.9900 . ?
C24 H24C 0.9900 . ?
C24 H24D 0.9900 . ?
C24 C25B 1.523(15) . ?
C3A H3A 1.0000 . ?
C3A C4A 1.496(6) . ?
C4A H4AA 0.9800 . ?
C4A H4AB 0.9800 . ?
C4A H4AC 0.9800 . ?
C26A H26A 0.9800 . ?
C26A H26B 0.9800 . ?
C26A H26C 0.9800 . ?
C3B H3B 1.0000 . ?
C3B C4B 1.481(12) . ?
C4B H4BA 0.9800 . ?
C4B H4BB 0.9800 . ?
C4B H4BC 0.9800 . ?
C25B H25B 1.0000 . ?
C25B C26B 1.473(16) . ?
C26B H26D 0.9800 . ?
C26B H26E 0.9800 . ?
C26B H26F 0.9800 . ?
